data_7130851
loop_
_publ_author_name
'Tokura, Yu'
'Xu, Shibo'
'Kojima, Yuki'
'Miura, Masahiro'
'Hirano, Koji'

_publ_section_title
;
 Pd-catalysed, Ag-assisted C2--H alkenylation of benzophospholes
;
_journal_name_full 'Chemical Communications'
_journal_paper_doi 10.1039/D2CC04942B
_journal_year 2022
_chemical_formula_moiety 'C26 H26 O4 P2'
_chemical_formula_sum 'C26 H26 O4 P2'
_chemical_formula_weight 464.41
_space_group_crystal_system monoclinic
_space_group_IT_number 14
_space_group_name_Hall '-P 2ybc'
_space_group_name_H-M_alt 'P 1 21/c 1'
_atom_sites_solution_hydrogens geom
_atom_sites_solution_primary dual
_audit_creation_date 2022-02-28
_audit_creation_method
;
Olex2 1.2
(compiled 2018.05.29 svn.r3508 for OlexSys, GUI svn.r5506)
;
_audit_update_record
;
2022-06-22 deposited with the CCDC.	2022-10-12 downloaded from the CCDC.
;
_cell_angle_alpha 90
_cell_angle_beta 92.026(2)
_cell_angle_gamma 90
_cell_formula_units_Z 4
_cell_length_a 8.7292(2)
_cell_length_b 12.4540(2)
_cell_length_c 21.6161(3)
_cell_measurement_reflns_used 8288
_cell_measurement_temperature 193(2)
_cell_measurement_theta_max 73.6570
_cell_measurement_theta_min 4.0660
_cell_volume 2348.49(7)
_computing_cell_refinement 'CrysAlisPro 1.171.40.43a (Rigaku OD, 2019)'
_computing_data_collection 'CrysAlisPro 1.171.40.43a (Rigaku OD, 2019)'
_computing_data_reduction 'CrysAlisPro 1.171.40.43a (Rigaku OD, 2019)'
_computing_molecular_graphics 'Olex2 (Dolomanov et al., 2009)'
_computing_publication_material 'Olex2 (Dolomanov et al., 2009)'
_computing_structure_refinement 'ShelXL (Sheldrick, 2015)'
_computing_structure_solution 'ShelXT (Sheldrick, 2015)'
_diffrn_ambient_temperature 193(2)
_diffrn_detector 'CCD plate'
_diffrn_detector_area_resol_mean 10.0000
_diffrn_detector_type HyPix
_diffrn_measured_fraction_theta_full 1.000
_diffrn_measured_fraction_theta_max 0.988
_diffrn_measurement_details
;
List of Runs (angles in degrees, time in seconds):

  # Type    Start    End  Width  t~exp~   \w     \q     \k     \f   Frames
#--------------------------------------------------------------------------
  1  \w    -92.00 -17.00   0.50    0.10    --  -42.80 116.00-133.00  150
  2  \w    -64.00 -28.00   0.50    0.42    -- -106.00  37.00 -90.00   72
  3  \w    -67.00 -42.00   0.50    0.42    -- -106.00  57.00-150.00   50
  4  \w    -92.00 -65.00   0.50    0.42    -- -106.00 125.00-180.00   54
  5  \w   -112.00 -32.00   0.50    0.42    -- -106.00 116.00-133.00  160
  6  \w   -109.00 -76.00   0.50    0.10    --  -42.80 165.00  13.00   66
  7  \w   -113.00 -88.00   0.50    0.42    -- -106.00 165.00  13.00   50
  8  \w   -112.00 -32.00   0.50    0.42    -- -106.00 125.00 -30.00  160
  9  \w   -114.00 -75.00   0.50    0.42    -- -106.00 125.00 120.00   78
 10  \w   -116.00 -34.00   0.50    0.42    -- -106.00 125.00  60.00  164
 11  \w   -102.00 -77.00   0.50    0.42    -- -106.00 125.00  30.00   50
 12  \w   -110.00 -42.00   0.50    0.42    -- -106.00 125.00 -90.00  136
 13  \w   -107.00 -76.00   0.50    0.42    -- -106.00  37.00 -90.00   62
 14  \w   -124.00 -98.00   0.50    0.42    -- -106.00  57.00-150.00   52
 15  \w   -177.00 -83.00   0.50    0.42    -- -106.00 -57.00 -90.00  188
 16  \w   -106.00 -80.00   0.50    0.42    -- -106.00 -77.00 -30.00   52
 17  \w   -128.00 -84.00   0.50    0.42    -- -106.00 -99.00  30.00   88
 18  \w   -111.00 -78.00   0.50    0.42    -- -106.00 -77.00  60.00   66
 19  \w   -114.00 -76.00   0.50    0.10    --  -42.80-165.00  -9.00   76
 20  \w     47.00  80.00   0.50    0.10    --   42.80 165.00  13.00   66
 21  \w     72.00 117.00   0.50    0.10    --   42.80 125.00   0.00   90
 22  \w     73.00 101.00   0.50    0.10    --   42.80 125.00 -60.00   56
 23  \w     74.00 114.00   0.50    0.10    --   42.80 125.00 -90.00   80
 24  \w     71.00 112.00   0.50    0.10    --   42.80 125.00 -30.00   82
 25  \w     62.00  87.00   0.50    0.42    --   76.50 165.00  13.00   50
 26  \w     72.00 103.00   0.50    0.10    --   42.80 125.00 120.00   62
 27  \w     89.00 114.00   0.50    0.42    --   76.50 116.00-133.00   50
 28  \w     71.00  96.00   0.50    0.10    --   42.80 125.00-180.00   50
 29  \w    -79.00 -53.00   0.50    0.42    -- -106.00-165.00  -9.00   52
 30  \w   -114.00 -73.00   0.50    0.10    --  -42.80-125.00 -60.00   82
 31  \w   -140.00 -88.00   0.50    0.42    -- -106.00-165.00  -9.00  104
 32  \w   -144.00-113.00   0.50    0.42    -- -106.00-125.00 -90.00   62
 33  \w   -155.00-122.00   0.50    0.42    -- -106.00 -77.00 -30.00   66
 34  \w   -172.00-146.00   0.50    0.42    -- -106.00 -99.00  30.00   52
 35  \w   -170.00-115.00   0.50    0.42    -- -106.00 -77.00  60.00  110
;
_diffrn_measurement_device 'four-circle diffractometer'
_diffrn_measurement_device_type 'XtaLAB Synergy, Single source at offset/far, HyPix'
_diffrn_measurement_method '\w scans'
_diffrn_orient_matrix_type 'CrysAlisPro convention (1999,Acta A55,543-557)'
_diffrn_orient_matrix_UB_11 -0.0033054000
_diffrn_orient_matrix_UB_12 -0.1220969000
_diffrn_orient_matrix_UB_13 -0.0115642000
_diffrn_orient_matrix_UB_21 0.1750661000
_diffrn_orient_matrix_UB_22 -0.0047581000
_diffrn_orient_matrix_UB_23 0.0113896000
_diffrn_orient_matrix_UB_31 -0.0227237000
_diffrn_orient_matrix_UB_32 -0.0196042000
_diffrn_orient_matrix_UB_33 0.0694257000
_diffrn_radiation_monochromator mirror
_diffrn_radiation_probe x-ray
_diffrn_radiation_type CuK\a
_diffrn_radiation_wavelength 1.54184
_diffrn_reflns_av_R_equivalents 0.0389
_diffrn_reflns_av_unetI/netI 0.0348
_diffrn_reflns_Laue_measured_fraction_full 1.000
_diffrn_reflns_Laue_measured_fraction_max 0.988
_diffrn_reflns_limit_h_max 10
_diffrn_reflns_limit_h_min -10
_diffrn_reflns_limit_k_max 15
_diffrn_reflns_limit_k_min -15
_diffrn_reflns_limit_l_max 26
_diffrn_reflns_limit_l_min -19
_diffrn_reflns_number 20479
_diffrn_reflns_point_group_measured_fraction_full 1.000
_diffrn_reflns_point_group_measured_fraction_max 0.988
_diffrn_reflns_theta_full 67.684
_diffrn_reflns_theta_max 74.110
_diffrn_reflns_theta_min 4.093
_diffrn_source 'micro-focus sealed X-ray tube'
_diffrn_source_type 'PhotonJet (Cu) X-ray Source'
_exptl_absorpt_coefficient_mu 1.930
_exptl_absorpt_correction_T_max 1.00000
_exptl_absorpt_correction_T_min 0.56998
_exptl_absorpt_correction_type multi-scan
_exptl_absorpt_process_details
;
CrysAlisPro 1.171.40.43a (Rigaku Oxford Diffraction, 2019)
Empirical absorption correction using spherical harmonics,
 implemented in SCALE3 ABSPACK scaling algorithm.
;
_exptl_crystal_colour yellow
_exptl_crystal_colour_primary yellow
_exptl_crystal_density_diffrn 1.313
_exptl_crystal_description prism
_exptl_crystal_F_000 976
_exptl_crystal_size_max 0.4
_exptl_crystal_size_mid 0.076
_exptl_crystal_size_min 0.076
_refine_diff_density_max 0.402
_refine_diff_density_min -0.326
_refine_diff_density_rms 0.053
_refine_ls_extinction_method none
_refine_ls_goodness_of_fit_ref 1.097
_refine_ls_hydrogen_treatment constr
_refine_ls_matrix_type full
_refine_ls_number_parameters 291
_refine_ls_number_reflns 4706
_refine_ls_number_restraints 0
_refine_ls_restrained_S_all 1.097
_refine_ls_R_factor_all 0.0448
_refine_ls_R_factor_gt 0.0403
_refine_ls_shift/su_max 0.001
_refine_ls_shift/su_mean 0.000
_refine_ls_structure_factor_coef Fsqd
_refine_ls_weighting_details 'w=1/[\s^2^(Fo^2^)+(0.0623P)^2^+0.5779P] where P=(Fo^2^+2Fc^2^)/3'
_refine_ls_weighting_scheme calc
_refine_ls_wR_factor_gt 0.1116
_refine_ls_wR_factor_ref 0.1157
_reflns_Friedel_coverage 0.000
_reflns_number_gt 4168
_reflns_number_total 4706
_reflns_threshold_expression 'I > 2\s(I)'
_cod_data_source_file d2cc04942b2.cif
_cod_data_source_block tokura_220228
_cod_database_code 7130851
_shelx_shelxl_version_number 2017/1
_chemical_oxdiff_formula 'C26 H24 O4 P2'
_shelx_space_group_comment
;
The symmetry employed for this shelxl refinement is uniquely defined
by the following loop, which should always be used as a source of
symmetry information in preference to the above space-group names.
They are only intended as comments.
;
_reflns_odcompleteness_completeness 99.75
_reflns_odcompleteness_iscentric 1
_reflns_odcompleteness_theta 71.98
_olex2_refinement_description
;
1. Fixed Uiso
 At 1.2 times of:
  All C(H) groups, All C(H,H) groups
 At 1.5 times of:
  All C(H,H,H) groups
2.a Secondary CH2 refined with riding coordinates:
 C29(H29A,H29B), C26(H26A,H26B)
2.b Aromatic/amide H refined with riding coordinates:
 C22(H22), C23(H23), C8(H8), C15(H15), C21(H21), C5(H5), C11(H11), C7(H7),
 C17(H17), C6(H6), C14(H14), C20(H20), C18(H18), C12(H12), C19(H19), C13(H13)
2.c Idealised Me refined as rotating group:
 C30(H30A,H30B,H30C), C27(H27A,H27B,H27C)
;
_olex2_submission_special_instructions 'No special instructions were received'
_oxdiff_exptl_absorpt_empirical_details
;
Empirical correction (ABSPACK) includes:
- Absorption correction using spherical harmonics
- Frame scaling
;
_oxdiff_exptl_absorpt_empirical_full_max 1.397
_oxdiff_exptl_absorpt_empirical_full_min 0.476

loop_
_space_group_symop_operation_xyz
'x, y, z'
'-x, y+1/2, -z+1/2'
'-x, -y, -z'
'x, -y-1/2, z-1/2'

loop_
_atom_site_label
_atom_site_type_symbol
_atom_site_fract_x
_atom_site_fract_y
_atom_site_fract_z
_atom_site_U_iso_or_equiv
_atom_site_adp_type
_atom_site_occupancy
_atom_site_site_symmetry_order
_atom_site_calc_flag
_atom_site_refinement_flags_posn
_atom_site_refinement_flags_adp
_atom_site_refinement_flags_occupancy
_atom_site_disorder_assembly
_atom_site_disorder_group
P1 P 0.40719(5) 0.58370(3) 0.36692(2) 0.02820(12) Uani 1 1 d . . . . .
P24 P 0.36928(5) 0.18185(3) 0.39239(2) 0.03275(13) Uani 1 1 d . . . . .
O32 O 0.33314(14) 0.58779(10) 0.42764(5) 0.0366(3) Uani 1 1 d . . . . .
O28 O 0.52074(15) 0.15353(10) 0.43020(6) 0.0409(3) Uani 1 1 d . . . . .
O25 O 0.24442(16) 0.15598(10) 0.44158(6) 0.0416(3) Uani 1 1 d . . . . .
O31 O 0.35484(17) 0.12116(10) 0.33453(5) 0.0434(3) Uani 1 1 d . . . . .
C22 C 0.34030(18) 0.36689(13) 0.32628(7) 0.0303(3) Uani 1 1 d . . . . .
H22 H 0.324429 0.320278 0.293053 0.036 Uiso 1 1 calc R . . . .
C16 C 0.21909(19) 0.46666(12) 0.20572(7) 0.0300(3) Uani 1 1 d . . . . .
C3 C 0.28633(18) 0.52708(12) 0.25931(7) 0.0294(3) Uani 1 1 d . . . . .
C9 C 0.36759(18) 0.68941(12) 0.31185(7) 0.0302(3) Uani 1 1 d . . . . .
C2 C 0.33621(18) 0.48116(12) 0.31343(7) 0.0287(3) Uani 1 1 d . . . . .
C10 C 0.61261(19) 0.57103(13) 0.37467(7) 0.0319(3) Uani 1 1 d . . . . .
C4 C 0.30145(18) 0.64540(12) 0.25755(7) 0.0296(3) Uani 1 1 d . . . . .
C23 C 0.3652(2) 0.32352(13) 0.38234(7) 0.0330(3) Uani 1 1 d . . . . .
H23 H 0.380584 0.368068 0.416529 0.040 Uiso 1 1 calc R . . . .
C8 C 0.3918(2) 0.79921(13) 0.31736(8) 0.0346(3) Uani 1 1 d . . . . .
H8 H 0.437749 0.827594 0.353216 0.042 Uiso 1 1 calc R . . . .
C15 C 0.7089(2) 0.59741(13) 0.32698(8) 0.0365(4) Uani 1 1 d . . . . .
H15 H 0.667831 0.623083 0.289561 0.044 Uiso 1 1 calc R . . . .
C21 C 0.2882(2) 0.47140(14) 0.14853(8) 0.0367(4) Uani 1 1 d . . . . .
H21 H 0.375446 0.513074 0.143825 0.044 Uiso 1 1 calc R . . . .
C5 C 0.2575(2) 0.71291(14) 0.20875(8) 0.0356(4) Uani 1 1 d . . . . .
H5 H 0.213589 0.684721 0.172433 0.043 Uiso 1 1 calc R . . . .
C11 C 0.6753(2) 0.53213(15) 0.43065(8) 0.0398(4) Uani 1 1 d . . . . .
H11 H 0.611413 0.513957 0.462554 0.048 Uiso 1 1 calc R . . . .
C7 C 0.3464(2) 0.86633(13) 0.26863(8) 0.0382(4) Uani 1 1 d . . . . .
H7 H 0.360556 0.940124 0.272056 0.046 Uiso 1 1 calc R . . . .
C17 C 0.0869(2) 0.40525(14) 0.21179(8) 0.0383(4) Uani 1 1 d . . . . .
H17 H 0.039489 0.402413 0.249617 0.046 Uiso 1 1 calc R . . . .
C6 C 0.2800(2) 0.82324(14) 0.21496(8) 0.0387(4) Uani 1 1 d . . . . .
H6 H 0.250069 0.868656 0.182595 0.046 Uiso 1 1 calc R . . . .
C14 C 0.8666(2) 0.58533(15) 0.33536(10) 0.0466(4) Uani 1 1 d . . . . .
H14 H 0.930902 0.602537 0.303439 0.056 Uiso 1 1 calc R . . . .
C20 C 0.2261(3) 0.41346(15) 0.09854(8) 0.0452(4) Uani 1 1 d . . . . .
H20 H 0.272567 0.415822 0.060501 0.054 Uiso 1 1 calc R . . . .
C18 C 0.0259(2) 0.34844(17) 0.16156(10) 0.0485(5) Uani 1 1 d . . . . .
H18 H -0.062225 0.307494 0.165776 0.058 Uiso 1 1 calc R . . . .
C29 C 0.5719(2) 0.20884(16) 0.48641(8) 0.0429(4) Uani 1 1 d . . . . .
H29A H 0.485072 0.224832 0.511657 0.052 Uiso 1 1 calc R . . . .
H29B H 0.621704 0.275847 0.476212 0.052 Uiso 1 1 calc R . . . .
C12 C 0.8327(2) 0.52061(18) 0.43865(10) 0.0507(5) Uani 1 1 d . . . . .
H12 H 0.874139 0.494650 0.475942 0.061 Uiso 1 1 calc R . . . .
C19 C 0.0956(3) 0.35254(17) 0.10539(9) 0.0493(5) Uani 1 1 d . . . . .
H19 H 0.054544 0.314026 0.071883 0.059 Uiso 1 1 calc R . . . .
C13 C 0.9282(2) 0.54753(18) 0.39145(11) 0.0526(5) Uani 1 1 d . . . . .
H13 H 1.033764 0.540381 0.397188 0.063 Uiso 1 1 calc R . . . .
C30 C 0.6817(3) 0.13691(19) 0.52076(9) 0.0537(5) Uani 1 1 d . . . . .
H30A H 0.760539 0.114550 0.493708 0.081 Uiso 1 1 calc GR . . . .
H30B H 0.628151 0.074989 0.535241 0.081 Uiso 1 1 calc GR . . . .
H30C H 0.727096 0.174883 0.555433 0.081 Uiso 1 1 calc GR . . . .
C26 C 0.0832(3) 0.1492(2) 0.42353(11) 0.0574(5) Uani 1 1 d . . . . .
H26A H 0.034088 0.096005 0.448911 0.069 Uiso 1 1 calc R . . . .
H26B H 0.072757 0.126210 0.380717 0.069 Uiso 1 1 calc R . . . .
C27 C 0.0050(3) 0.2555(2) 0.43075(11) 0.0608(6) Uani 1 1 d . . . . .
H27A H 0.044937 0.306016 0.401889 0.091 Uiso 1 1 calc GR . . . .
H27B H 0.023207 0.281492 0.472170 0.091 Uiso 1 1 calc GR . . . .
H27C H -0.103233 0.247064 0.422801 0.091 Uiso 1 1 calc GR . . . .

loop_
_atom_site_aniso_label
_atom_site_aniso_U_11
_atom_site_aniso_U_22
_atom_site_aniso_U_33
_atom_site_aniso_U_23
_atom_site_aniso_U_13
_atom_site_aniso_U_12
P1 0.0335(2) 0.0245(2) 0.0263(2) -0.00099(13) -0.00251(15) -0.00128(14)
P24 0.0457(3) 0.0233(2) 0.0290(2) 0.00132(14) -0.00216(17) 0.00138(16)
O32 0.0429(7) 0.0372(6) 0.0298(6) -0.0019(4) 0.0024(5) -0.0008(5)
O28 0.0519(7) 0.0345(6) 0.0359(6) -0.0044(5) -0.0061(5) 0.0106(6)
O25 0.0518(7) 0.0350(6) 0.0379(6) 0.0067(5) 0.0021(5) -0.0016(5)
O31 0.0637(8) 0.0308(6) 0.0352(6) -0.0040(5) -0.0051(5) 0.0004(6)
C22 0.0340(8) 0.0257(7) 0.0311(7) -0.0009(6) -0.0010(6) -0.0025(6)
C16 0.0357(8) 0.0242(7) 0.0295(7) -0.0002(6) -0.0056(6) 0.0016(6)
C3 0.0305(7) 0.0263(7) 0.0313(7) -0.0001(6) -0.0020(6) -0.0010(6)
C9 0.0327(8) 0.0269(7) 0.0308(7) 0.0000(6) -0.0016(6) -0.0004(6)
C2 0.0317(8) 0.0258(7) 0.0285(7) -0.0009(6) -0.0008(6) -0.0022(6)
C10 0.0363(8) 0.0258(7) 0.0330(7) -0.0034(6) -0.0053(6) -0.0019(6)
C4 0.0318(8) 0.0243(7) 0.0326(7) -0.0003(6) -0.0016(6) 0.0001(6)
C23 0.0422(9) 0.0252(7) 0.0314(7) -0.0016(6) -0.0014(6) -0.0021(6)
C8 0.0395(9) 0.0281(8) 0.0362(8) -0.0035(6) 0.0004(7) -0.0028(7)
C15 0.0428(9) 0.0270(7) 0.0395(8) -0.0023(6) -0.0002(7) -0.0018(7)
C21 0.0453(9) 0.0314(8) 0.0333(8) 0.0026(6) -0.0017(7) -0.0014(7)
C5 0.0420(9) 0.0301(8) 0.0341(8) 0.0029(6) -0.0063(7) 0.0020(7)
C11 0.0425(10) 0.0419(9) 0.0344(8) -0.0004(7) -0.0063(7) -0.0001(8)
C7 0.0462(10) 0.0230(7) 0.0455(9) 0.0018(7) 0.0047(7) -0.0009(7)
C17 0.0386(9) 0.0368(9) 0.0394(8) -0.0041(7) -0.0005(7) -0.0049(7)
C6 0.0471(10) 0.0281(8) 0.0408(9) 0.0065(7) -0.0010(7) 0.0043(7)
C14 0.0428(10) 0.0354(9) 0.0622(12) -0.0047(8) 0.0110(9) -0.0055(8)
C20 0.0664(13) 0.0401(10) 0.0287(8) -0.0021(7) -0.0035(8) 0.0066(9)
C18 0.0440(10) 0.0429(10) 0.0579(11) -0.0103(9) -0.0095(8) -0.0077(8)
C29 0.0478(10) 0.0412(9) 0.0392(9) -0.0080(7) -0.0058(7) 0.0030(8)
C12 0.0439(11) 0.0559(12) 0.0508(11) -0.0018(9) -0.0176(9) 0.0045(9)
C19 0.0619(12) 0.0420(10) 0.0427(10) -0.0131(8) -0.0185(9) 0.0010(9)
C13 0.0343(9) 0.0484(11) 0.0743(14) -0.0071(10) -0.0090(9) 0.0008(8)
C30 0.0541(12) 0.0638(13) 0.0425(10) -0.0020(9) -0.0086(8) 0.0110(10)
C26 0.0508(12) 0.0603(13) 0.0614(12) -0.0124(10) 0.0049(9) -0.0119(10)
C27 0.0550(13) 0.0721(15) 0.0550(12) 0.0108(11) -0.0011(10) 0.0076(11)

loop_
_atom_type_symbol
_atom_type_description
_atom_type_scat_dispersion_real
_atom_type_scat_dispersion_imag
_atom_type_scat_source
C C 0.0181 0.0091 'International Tables Vol C Tables 4.2.6.8 and 6.1.1.4'
H H 0.0000 0.0000 'International Tables Vol C Tables 4.2.6.8 and 6.1.1.4'
O O 0.0492 0.0322 'International Tables Vol C Tables 4.2.6.8 and 6.1.1.4'
P P 0.2955 0.4335 'International Tables Vol C Tables 4.2.6.8 and 6.1.1.4'

loop_
_exptl_crystal_face_index_h
_exptl_crystal_face_index_k
_exptl_crystal_face_index_l
_exptl_crystal_face_perp_dist
-3 -1 12 0.0630
6 0 1 0.0297
-2 1 -13 0.0556
-1 0 14 0.0280
0 8 -1 0.1559
1 0 -14 0.0360
0 -8 1 0.2288
-5 0 -3 0.0372

loop_
_geom_angle_atom_site_label_1
_geom_angle_atom_site_label_2
_geom_angle_atom_site_label_3
_geom_angle
_geom_angle_site_symmetry_1
_geom_angle_site_symmetry_3
_geom_angle_publ_flag
O32 P1 C9 118.70(7) . . ?
O32 P1 C2 115.95(7) . . ?
O32 P1 C10 112.57(7) . . ?
C9 P1 C2 92.29(7) . . ?
C9 P1 C10 107.02(8) . . ?
C10 P1 C2 108.27(7) . . ?
O28 P24 O25 101.06(7) . . ?
O28 P24 C23 107.42(7) . . ?
O25 P24 C23 105.83(8) . . ?
O31 P24 O28 112.00(7) . . ?
O31 P24 O25 115.38(8) . . ?
O31 P24 C23 114.05(8) . . ?
C29 O28 P24 123.85(11) . . ?
C26 O25 P24 121.07(13) . . ?
C2 C22 H22 117.6 . . ?
C23 C22 H22 117.6 . . ?
C23 C22 C2 124.88(14) . . ?
C21 C16 C3 119.88(15) . . ?
C17 C16 C3 120.67(14) . . ?
C17 C16 C21 119.45(15) . . ?
C2 C3 C16 124.32(14) . . ?
C2 C3 C4 114.50(13) . . ?
C4 C3 C16 121.18(13) . . ?
C4 C9 P1 109.37(11) . . ?
C8 C9 P1 129.70(12) . . ?
C8 C9 C4 120.93(14) . . ?
C22 C2 P1 124.22(11) . . ?
C3 C2 P1 110.09(11) . . ?
C3 C2 C22 125.62(14) . . ?
C15 C10 P1 122.38(13) . . ?
C15 C10 C11 119.65(16) . . ?
C11 C10 P1 117.96(14) . . ?
C9 C4 C3 113.73(13) . . ?
C5 C4 C3 126.74(14) . . ?
C5 C4 C9 119.53(15) . . ?
P24 C23 H23 119.6 . . ?
C22 C23 P24 120.89(12) . . ?
C22 C23 H23 119.6 . . ?
C9 C8 H8 120.4 . . ?
C9 C8 C7 119.25(15) . . ?
C7 C8 H8 120.4 . . ?
C10 C15 H15 120.0 . . ?
C14 C15 C10 119.94(17) . . ?
C14 C15 H15 120.0 . . ?
C16 C21 H21 120.1 . . ?
C20 C21 C16 119.76(17) . . ?
C20 C21 H21 120.1 . . ?
C4 C5 H5 120.4 . . ?
C4 C5 C6 119.21(15) . . ?
C6 C5 H5 120.4 . . ?
C10 C11 H11 120.0 . . ?
C12 C11 C10 120.00(18) . . ?
C12 C11 H11 120.0 . . ?
C8 C7 H7 120.0 . . ?
C6 C7 C8 120.03(15) . . ?
C6 C7 H7 120.0 . . ?
C16 C17 H17 119.9 . . ?
C18 C17 C16 120.16(17) . . ?
C18 C17 H17 119.9 . . ?
C5 C6 H6 119.5 . . ?
C7 C6 C5 121.04(15) . . ?
C7 C6 H6 119.5 . . ?
C15 C14 H14 120.0 . . ?
C15 C14 C13 120.05(19) . . ?
C13 C14 H14 120.0 . . ?
C21 C20 H20 120.0 . . ?
C19 C20 C21 120.08(18) . . ?
C19 C20 H20 120.0 . . ?
C17 C18 H18 119.9 . . ?
C19 C18 C17 120.11(18) . . ?
C19 C18 H18 119.9 . . ?
O28 C29 H29A 110.2 . . ?
O28 C29 H29B 110.2 . . ?
O28 C29 C30 107.74(15) . . ?
H29A C29 H29B 108.5 . . ?
C30 C29 H29A 110.2 . . ?
C30 C29 H29B 110.2 . . ?
C11 C12 H12 119.9 . . ?
C13 C12 C11 120.28(18) . . ?
C13 C12 H12 119.9 . . ?
C20 C19 H19 119.8 . . ?
C18 C19 C20 120.43(16) . . ?
C18 C19 H19 119.8 . . ?
C14 C13 H13 120.0 . . ?
C12 C13 C14 120.07(18) . . ?
C12 C13 H13 120.0 . . ?
C29 C30 H30A 109.5 . . ?
C29 C30 H30B 109.5 . . ?
C29 C30 H30C 109.5 . . ?
H30A C30 H30B 109.5 . . ?
H30A C30 H30C 109.5 . . ?
H30B C30 H30C 109.5 . . ?
O25 C26 H26A 109.4 . . ?
O25 C26 H26B 109.4 . . ?
O25 C26 C27 111.22(18) . . ?
H26A C26 H26B 108.0 . . ?
C27 C26 H26A 109.4 . . ?
C27 C26 H26B 109.4 . . ?
C26 C27 H27A 109.5 . . ?
C26 C27 H27B 109.5 . . ?
C26 C27 H27C 109.5 . . ?
H27A C27 H27B 109.5 . . ?
H27A C27 H27C 109.5 . . ?
H27B C27 H27C 109.5 . . ?

loop_
_geom_bond_atom_site_label_1
_geom_bond_atom_site_label_2
_geom_bond_distance
_geom_bond_site_symmetry_2
_geom_bond_publ_flag
P1 O32 1.4842(12) . ?
P1 C9 1.8002(16) . ?
P1 C2 1.8169(15) . ?
P1 C10 1.8020(17) . ?
P24 O28 1.5697(13) . ?
P24 O25 1.5825(13) . ?
P24 O31 1.4630(12) . ?
P24 C23 1.7778(16) . ?
O28 C29 1.453(2) . ?
O25 C26 1.449(3) . ?
C22 H22 0.9300 . ?
C22 C2 1.450(2) . ?
C22 C23 1.338(2) . ?
C16 C3 1.485(2) . ?
C16 C21 1.396(2) . ?
C16 C17 1.395(2) . ?
C3 C2 1.360(2) . ?
C3 C4 1.480(2) . ?
C9 C4 1.401(2) . ?
C9 C8 1.388(2) . ?
C10 C15 1.392(2) . ?
C10 C11 1.397(2) . ?
C4 C5 1.392(2) . ?
C23 H23 0.9300 . ?
C8 H8 0.9300 . ?
C8 C7 1.391(2) . ?
C15 H15 0.9300 . ?
C15 C14 1.389(3) . ?
C21 H21 0.9300 . ?
C21 C20 1.393(2) . ?
C5 H5 0.9300 . ?
C5 C6 1.394(2) . ?
C11 H11 0.9300 . ?
C11 C12 1.386(3) . ?
C7 H7 0.9300 . ?
C7 C6 1.386(3) . ?
C17 H17 0.9300 . ?
C17 C18 1.386(2) . ?
C6 H6 0.9300 . ?
C14 H14 0.9300 . ?
C14 C13 1.391(3) . ?
C20 H20 0.9300 . ?
C20 C19 1.381(3) . ?
C18 H18 0.9300 . ?
C18 C19 1.378(3) . ?
C29 H29A 0.9700 . ?
C29 H29B 0.9700 . ?
C29 C30 1.491(3) . ?
C12 H12 0.9300 . ?
C12 C13 1.381(3) . ?
C19 H19 0.9300 . ?
C13 H13 0.9300 . ?
C30 H30A 0.9600 . ?
C30 H30B 0.9600 . ?
C30 H30C 0.9600 . ?
C26 H26A 0.9700 . ?
C26 H26B 0.9700 . ?
C26 C27 1.500(3) . ?
C27 H27A 0.9600 . ?
C27 H27B 0.9600 . ?
C27 H27C 0.9600 . ?

loop_
_exptl_oxdiff_crystal_face_indexfrac_h
_exptl_oxdiff_crystal_face_indexfrac_k
_exptl_oxdiff_crystal_face_indexfrac_l
_exptl_oxdiff_crystal_face_x
_exptl_oxdiff_crystal_face_y
_exptl_oxdiff_crystal_face_z
-3.0993 -1.2976 11.7997 0.0322 -0.4020 0.9151
5.6304 0.4031 0.9279 -0.0786 0.9943 -0.0714
-2.0314 0.9446 -12.8088 0.0395 -0.5060 -0.8616
-0.8880 -0.1420 13.9295 -0.1408 0.0039 0.9900
0.4249 8.0395 -0.9653 -0.9718 0.0251 -0.2343
0.8599 -0.4621 -13.9173 0.2145 -0.0058 -0.9767
-0.4044 -8.0522 0.6322 0.9772 -0.0253 0.2109
-5.4446 -0.1720 -3.3945 0.0782 -0.9910 -0.1086
